data_2012998
loop_
_publ_author_name
'Okabe, Nobuo'
'Muranishi, Yasunori'
'Wada, Yoshio'

_publ_section_title
;
 5-<i>n</i>-Butylpyridine-2-carboxylate--copper(II) and --iron(III)
 complexes
;
_journal_issue 10
_journal_name_full 'Acta Crystallographica Section C'
_journal_page_first m511
_journal_page_last m513
_journal_paper_doi 10.1107/S0108270102015615
_journal_volume 58
_journal_year 2002
_chemical_formula_iupac '[Cu (C10 H12 N O2)2 (C H4 O)2]'
_chemical_formula_moiety 'C22 H32 Cu N2 O6'
_chemical_formula_sum 'C22 H32 Cu N2 O6'
_chemical_formula_weight 484.05
_space_group_IT_number 14
_symmetry_cell_setting monoclinic
_symmetry_space_group_name_Hall '-P 2yn'
_symmetry_space_group_name_H-M 'P 1 21/n 1'
_cell_angle_alpha 90
_cell_angle_beta 99.88(2)
_cell_angle_gamma 90
_cell_formula_units_Z 2
_cell_length_a 8.462(4)
_cell_length_b 6.612(4)
_cell_length_c 21.456(3)
_cell_measurement_reflns_used 23
_cell_measurement_temperature 296.2
_cell_measurement_theta_max 15.0
_cell_measurement_theta_min 14.9
_cell_volume 1182.7(9)
_computing_cell_refinement 'MSC/AFC Diffractometer Control Software'
_computing_data_collection
;
MSC/AFC Diffractometer Control Software (Molecular Structure Corporation and
Rigaku Corporation, 2000)
;
_computing_data_reduction 'TEXSAN (Molecular Structure Corporation and Rigaku Corporation, 2000)'
_computing_molecular_graphics 'ORTEPII (Johnson, 1976)'
_computing_publication_material TEXSAN
_computing_structure_refinement 'SHELXL97 (Sheldrick, 1997)'
_computing_structure_solution 'SIR88 (Burla et al., 1989) and DIRDIF94 (Beurskens et al., 1994)'
_diffrn_measured_fraction_theta_full 1.000
_diffrn_measured_fraction_theta_max 1.000
_diffrn_measurement_device_type 'Rigaku AFC-5R'
_diffrn_measurement_method \w/2\q
_diffrn_radiation_type 'Mo K\a'
_diffrn_radiation_wavelength 0.7107
_diffrn_reflns_av_R_equivalents 0.023
_diffrn_reflns_limit_h_max 10
_diffrn_reflns_limit_h_min 0
_diffrn_reflns_limit_k_max 8
_diffrn_reflns_limit_k_min 0
_diffrn_reflns_limit_l_max 27
_diffrn_reflns_limit_l_min -27
_diffrn_reflns_number 3139
_diffrn_reflns_theta_full 27.5
_diffrn_reflns_theta_max 27.50
_diffrn_standards_decay_% 20.16
_diffrn_standards_interval_count 150
_diffrn_standards_number 3
_exptl_absorpt_coefficient_mu 0.962
_exptl_absorpt_correction_T_max 0.825
_exptl_absorpt_correction_T_min 0.636
_exptl_absorpt_correction_type '\y scan'
_exptl_absorpt_process_details '(North et al., 1968)'
_exptl_crystal_colour blue
_exptl_crystal_density_diffrn 1.359
_exptl_crystal_density_meas ?
_exptl_crystal_density_method 'not measured'
_exptl_crystal_description plate
_exptl_crystal_F_000 510.0
_exptl_crystal_size_max 0.5
_exptl_crystal_size_mid 0.4
_exptl_crystal_size_min 0.2
_refine_diff_density_max 0.34
_refine_diff_density_min -0.77
_refine_ls_extinction_expression Fc^*^=kFc[1+0.001xFc^2^\l^3^/sin(2\q)]^-1/4^
_refine_ls_extinction_method none
_refine_ls_goodness_of_fit_ref 1.222
_refine_ls_hydrogen_treatment constr
_refine_ls_number_parameters 145
_refine_ls_number_reflns 2707
_refine_ls_R_factor_gt 0.045
_refine_ls_shift/su_max <0.001
_refine_ls_structure_factor_coef Fsqd
_refine_ls_weighting_details 'w = 1/[\s^2^(Fo^2^) + (0.1P)^2^] where P=(Fo^2^+2Fc^2^)/3'
_refine_ls_weighting_scheme calc
_refine_ls_wR_factor_ref 0.166
_reflns_number_gt 1998
_reflns_number_total 2707
_reflns_threshold_expression I>2\s(I)
_cod_data_source_file ob1079.cif
_cod_data_source_block I
_cod_depositor_comments
;
The following automatic conversions were performed:

'_exptl_crystal_density_meas' value 'not measured' was changed to '?'
- the value is perceived as not measured.

Automatic conversion script
Id: cif_fix_values 3008 2015-01-20 13:52:24Z robertas 
;
_cod_original_sg_symbol_H-M 'P 21/n'
_cod_database_code 2012998
_cod_database_fobs_code 2012998

loop_
_symmetry_equiv_pos_as_xyz
x,y,z
1/2-x,1/2+y,1/2-z
-x,-y,-z
1/2+x,1/2-y,1/2+z

loop_
_atom_site_label
_atom_site_fract_x
_atom_site_fract_y
_atom_site_fract_z
_atom_site_U_iso_or_equiv
_atom_site_adp_type
_atom_site_calc_flag
_atom_site_refinement_flags
_atom_site_occupancy
_atom_site_disorder_assembly
_atom_site_disorder_group
_atom_site_type_symbol
Cu1 1.0000 0.5000 1.0000 0.0504(2) Uani d S 1.00 . . Cu
O1 1.2595(3) 0.9717(3) 0.9689(2) 0.0656(7) Uani d . 1.00 . . O
O2 1.0586(2) 0.7512(3) 0.96190(10) 0.0557(6) Uani d . 1.00 . . O
O3M 0.9219(3) 0.7222(3) 1.0898(2) 0.0718(7) Uani d . 1.00 . . O
N1 1.2271(3) 0.5014(3) 1.04190(10) 0.0433(5) Uani d . 1.00 . . N
C2 1.3026(3) 0.6691(4) 1.02720(10) 0.0428(6) Uani d . 1.00 . . C
C3 1.4620(3) 0.7025(4) 1.0516(2) 0.0508(7) Uani d . 1.00 . . C
C4 1.5427(3) 0.5608(5) 1.0924(2) 0.0533(7) Uani d . 1.00 . . C
C5 1.4660(3) 0.3876(5) 1.1084(2) 0.0505(7) Uani d . 1.00 . . C
C6 1.3051(3) 0.3657(4) 1.0814(2) 0.0493(7) Uani d . 1.00 . . C
C7 1.2004(3) 0.8104(4) 0.9825(2) 0.0480(6) Uani d . 1.00 . . C
C8 1.5542(4) 0.2338(6) 1.1530(2) 0.0704(10) Uani d . 1.00 . . C
C9 1.4605(4) 0.0864(6) 1.1833(2) 0.0639(8) Uani d . 1.00 . . C
C10 1.5649(5) -0.0517(7) 1.2296(2) 0.0790(10) Uani d . 1.00 . . C
C11 1.4681(7) -0.2034(9) 1.2602(4) 0.128(2) Uani d . 1.00 . . C
C12 1.0385(6) 0.8093(7) 1.1356(2) 0.0900(10) Uani d . 1.00 . . C
H3 1.5140 0.8178 1.0408 0.0610 Uiso calc . 1.00 . . H
H3M 0.8771 0.8108 1.0664 0.1078 Uiso calc . 1.00 . . H
H4 1.6501 0.5817 1.1094 0.0640 Uiso calc . 1.00 . . H
H6 1.2501 0.2518 1.0914 0.0592 Uiso calc . 1.00 . . H
H8A 1.6237 0.1581 1.1300 0.0845 Uiso calc . 1.00 . . H
H8B 1.6230 0.3068 1.1864 0.0845 Uiso calc . 1.00 . . H
H9A 1.3967 0.0046 1.1508 0.0767 Uiso calc . 1.00 . . H
H9B 1.3874 0.1590 1.2055 0.0767 Uiso calc . 1.00 . . H
H10A 1.6385 -0.1237 1.2076 0.0945 Uiso calc . 1.00 . . H
H10B 1.6281 0.0298 1.2624 0.0945 Uiso calc . 1.00 . . H
H11A 1.3902 -0.1334 1.2798 0.1917 Uiso calc . 1.00 . . H
H11B 1.5385 -0.2790 1.2916 0.1917 Uiso calc . 1.00 . . H
H11C 1.4144 -0.2941 1.2285 0.1917 Uiso calc . 1.00 . . H
H12A 1.0898 0.9180 1.1171 0.1355 Uiso calc . 1.00 . . H
H12B 1.1170 0.7092 1.1519 0.1355 Uiso calc . 1.00 . . H
H12C 0.9891 0.8609 1.1695 0.1355 Uiso calc . 1.00 . . H

loop_
_atom_site_aniso_label
_atom_site_aniso_U_11
_atom_site_aniso_U_22
_atom_site_aniso_U_33
_atom_site_aniso_U_12
_atom_site_aniso_U_13
_atom_site_aniso_U_23
Cu1 0.0314(3) 0.0423(3) 0.0728(4) -0.0144(2) -0.0046(2) 0.0189(2)
O1 0.0450(10) 0.0410(10) 0.110(2) -0.0130(9) 0.0090(10) 0.0210(10)
O2 0.0363(9) 0.0450(10) 0.082(2) -0.0116(8) -0.0015(9) 0.0185(10)
O3M 0.0600(10) 0.0510(10) 0.102(2) -0.0060(10) 0.0050(10) 0.0080(10)
N1 0.0320(10) 0.0400(10) 0.0560(10) -0.0106(8) 0.0022(9) 0.0049(9)
C2 0.0340(10) 0.0350(10) 0.060(2) -0.0096(10) 0.0100(10) -0.0030(10)
C3 0.0370(10) 0.0450(10) 0.070(2) -0.0170(10) 0.0090(10) -0.0020(10)
C4 0.0310(10) 0.057(2) 0.069(2) -0.0140(10) -0.0010(10) -0.0010(10)
C5 0.0350(10) 0.054(2) 0.060(2) -0.0060(10) 0.0020(10) 0.0040(10)
C6 0.0370(10) 0.0440(10) 0.066(2) -0.0100(10) 0.0040(10) 0.0080(10)
C7 0.0370(10) 0.0350(10) 0.072(2) -0.0080(10) 0.0120(10) 0.0040(10)
C8 0.0380(10) 0.081(2) 0.087(3) -0.003(2) -0.004(2) 0.023(2)
C9 0.051(2) 0.065(2) 0.073(2) 0.005(2) 0.002(2) 0.013(2)
C10 0.065(2) 0.078(2) 0.087(3) 0.004(2) -0.005(2) 0.027(2)
C11 0.108(4) 0.108(4) 0.158(5) -0.014(3) -0.004(4) 0.065(4)
C12 0.094(3) 0.086(3) 0.086(3) -0.002(2) 0.000(2) -0.011(2)

loop_
_atom_type_symbol
_atom_type_description
_atom_type_scat_dispersion_real
_atom_type_scat_dispersion_imag
_atom_type_scat_source
C C 0.003 0.002
;International Tables for Crystallography
(1992, Vol. C, Tables 4.2.6.8 and 6.1.1.4)
;
H H 0.000 0.000
;International Tables for Crystallography
(1992, Vol. C, Table 6.1.1.4)
;
O O 0.011 0.006
;International Tables for Crystallography
(1992, Vol. C, Tables 4.2.6.8 and 6.1.1.4)
;
N N 0.006 0.003
;International Tables for Crystallography
(1992, Vol. C, Tables 4.2.6.8 and 6.1.1.4)
;
Cu Cu 0.320 1.265
;International Tables for Crystallography
(1992, Vol. C, Tables 4.2.6.8 and 6.1.1.4)
;

loop_
_geom_angle_atom_site_label_1
_geom_angle_atom_site_label_2
_geom_angle_atom_site_label_3
_geom_angle_site_symmetry_1
_geom_angle_site_symmetry_3
_geom_angle
_geom_angle_publ_flag
O2 Cu1 O2 . 3_767 180.0 no
O2 Cu1 O3M . . 86.80(9) yes
O2 Cu1 O3M . 3_767 93.20(9) no
O2 Cu1 N1 . . 83.66(9) yes
O2 Cu1 N1 . 3_767 96.34(9) no
O2 Cu1 O3M 3_767 . 93.20(9) no
O2 Cu1 O3M 3_767 3_767 86.80(9) no
O2 Cu1 N1 3_767 . 96.34(9) no
O2 Cu1 N1 3_767 3_767 83.66(9) no
O3M Cu1 O3M . 3_767 180.0 no
O3M Cu1 N1 . . 90.65(9) yes
O3M Cu1 N1 . 3_767 89.35(9) no
O3M Cu1 N1 3_767 . 89.35(9) no
O3M Cu1 N1 3_767 3_767 90.65(9) no
N1 Cu1 N1 . 3_767 180.0 no
Cu1 O2 C7 . . 114.2(2) yes
Cu1 O3M C12 . . 121.2(3) yes
Cu1 O3M H3M . . 95.8 no
C12 O3M H3M . . 109.5 no
Cu1 N1 C2 . . 111.2(2) yes
Cu1 N1 C6 . . 128.6(2) yes
C2 N1 C6 . . 120.2(2) no
N1 C2 C3 . . 121.1(2) no
N1 C2 C7 . . 114.7(2) no
C3 C2 C7 . . 124.2(2) no
C2 C3 C4 . . 118.5(3) no
C2 C3 H3 . . 120.7 no
C4 C3 H3 . . 120.7 no
C3 C4 C5 . . 121.0(3) no
C3 C4 H4 . . 119.5 no
C5 C4 H4 . . 119.5 no
C4 C5 C6 . . 116.7(3) no
C4 C5 C8 . . 120.8(3) no
C6 C5 C8 . . 122.5(3) no
N1 C6 C5 . . 122.5(3) no
N1 C6 H6 . . 118.7 no
C5 C6 H6 . . 118.7 no
O1 C7 O2 . . 125.6(3) no
O1 C7 C2 . . 118.5(2) no
O2 C7 C2 . . 116.0(2) no
C5 C8 C9 . . 118.8(3) no
C5 C8 H8A . . 107.6 no
C5 C8 H8B . . 107.6 no
C9 C8 H8A . . 107.6 no
C9 C8 H8B . . 107.6 no
H8A C8 H8B . . 107.1 no
C8 C9 C10 . . 113.0(3) no
C8 C9 H9A . . 109.0 no
C8 C9 H9B . . 109.0 no
C10 C9 H9A . . 109.0 no
C10 C9 H9B . . 109.0 no
H9A C9 H9B . . 107.8 no
C9 C10 C11 . . 112.7(4) no
C9 C10 H10A . . 109.1 no
C9 C10 H10B . . 109.1 no
C11 C10 H10A . . 109.1 no
C11 C10 H10B . . 109.1 no
H10A C10 H10B . . 107.8 no
C10 C11 H11A . . 109.5 no
C10 C11 H11B . . 109.5 no
C10 C11 H11C . . 109.5 no
H11A C11 H11B . . 109.5 no
H11A C11 H11C . . 109.5 no
H11B C11 H11C . . 109.5 no
O3M C12 H12A . . 109.5 no
O3M C12 H12B . . 109.5 no
O3M C12 H12C . . 109.5 no
H12A C12 H12B . . 109.5 no
H12A C12 H12C . . 109.5 no
H12B C12 H12C . . 109.5 no

loop_
_geom_bond_atom_site_label_1
_geom_bond_atom_site_label_2
_geom_bond_site_symmetry_1
_geom_bond_site_symmetry_2
_geom_bond_distance
_geom_bond_publ_flag
Cu1 O2 . . 1.952(2) yes
Cu1 O2 . 3_767 1.952(2) no
Cu1 O3M . . 2.596(3) yes
Cu1 O3M . 3_767 2.596(3) no
Cu1 N1 . . 1.977(2) yes
Cu1 N1 . 3_767 1.977(2) no
O1 C7 . . 1.234(4) yes
O2 C7 . . 1.268(3) yes
O3M C12 . . 1.393(5) no
O3M H3M . . 0.820 no
N1 C2 . . 1.344(3) no
N1 C6 . . 1.329(4) no
C2 C3 . . 1.378(4) no
C2 C7 . . 1.502(4) no
C3 C4 . . 1.380(4) no
C3 H3 . . 0.930 no
C4 C5 . . 1.388(4) no
C4 H4 . . 0.930 no
C5 C6 . . 1.392(4) no
C5 C8 . . 1.504(5) no
C6 H6 . . 0.930 no
C8 C9 . . 1.477(6) no
C8 H8A . . 0.970 no
C8 H8B . . 0.970 no
C9 C10 . . 1.516(6) no
C9 H9A . . 0.970 no
C9 H9B . . 0.970 no
C10 C11 . . 1.513(8) no
C10 H10A . . 0.970 no
C10 H10B . . 0.970 no
C11 H11A . . 0.960 no
C11 H11B . . 0.960 no
C11 H11C . . 0.960 no
C12 H12A . . 0.960 no
C12 H12B . . 0.960 no
C12 H12C . . 0.960 no

loop_
_geom_hbond_atom_site_label_D
_geom_hbond_atom_site_label_H
_geom_hbond_atom_site_label_A
_geom_hbond_site_symmetry_A
_geom_hbond_distance_DH
_geom_hbond_distance_HA
_geom_hbond_distance_DA
_geom_hbond_angle_DHA
O3M H3M O1 3_777 0.82 1.92 2.716(4) 164.0

loop_
_geom_torsion_atom_site_label_1
_geom_torsion_atom_site_label_2
_geom_torsion_atom_site_label_3
_geom_torsion_atom_site_label_4
_geom_torsion_site_symmetry_2
_geom_torsion_site_symmetry_3
_geom_torsion_site_symmetry_4
_geom_torsion
_geom_torsion_publ_flag
Cu1 O2 C7 O1 . . . -174.4(3) no
Cu1 O2 C7 C2 . . . 5.7(4) no
Cu1 O2 C7 O1 3_767 3_767 3_767 174.4(3) no
Cu1 O2 C7 C2 3_767 3_767 3_767 -5.7(4) no
Cu1 N1 C2 C3 . . . 179.6(2) no
Cu1 N1 C2 C7 . . . -1.2(3) no
Cu1 N1 C6 C5 . . . -179.0(2) no
Cu1 N1 C2 C3 3_767 3_767 3_767 -179.6(2) no
Cu1 N1 C2 C7 3_767 3_767 3_767 1.2(3) no
Cu1 N1 C6 C5 3_767 3_767 3_767 179.0(2) no
O1 C7 C2 N1 . . . 177.1(3) no
O1 C7 C2 C3 . . . -3.8(5) no
O2 Cu1 O3M C12 . . . -74.6(3) no
O2 Cu1 O3M C12 . 3_767 3_767 -105.4(3) no
O2 Cu1 N1 C2 . . . 3.2(2) no
O2 Cu1 N1 C6 . . . -178.6(3) no
O2 Cu1 N1 C2 . 3_767 3_767 176.8(2) no
O2 Cu1 N1 C6 . 3_767 3_767 -1.4(3) no
O2 C7 C2 N1 . . . -3.0(4) no
O2 C7 C2 C3 . . . 176.2(3) no
O3M Cu1 O2 C7 . . . 85.9(2) no
O3M Cu1 O2 C7 . 3_767 3_767 94.1(2) no
O3M Cu1 N1 C2 . . . -83.5(2) no
O3M Cu1 N1 C6 . . . 94.7(3) no
O3M Cu1 N1 C2 . 3_767 3_767 -96.5(2) no
O3M Cu1 N1 C6 . 3_767 3_767 85.3(3) no
N1 Cu1 O2 C7 . . . -5.1(2) no
N1 Cu1 O2 C7 . 3_767 3_767 -174.9(2) no
N1 Cu1 O3M C12 . . . 9.0(3) no
N1 Cu1 O3M C12 . 3_767 3_767 171.0(3) no
N1 C2 C3 C4 . . . -1.0(5) no
N1 C6 C5 C4 . . . 0.5(5) no
N1 C6 C5 C8 . . . -179.9(3) no
C2 N1 C6 C5 . . . -1.0(5) no
C2 C3 C4 C5 . . . 0.4(5) no
C3 C2 N1 C6 . . . 1.2(4) no
C3 C4 C5 C6 . . . -0.2(5) no
C3 C4 C5 C8 . . . -179.8(3) no
C4 C3 C2 C7 . . . 179.9(3) no
C4 C5 C8 C9 . . . 162.1(3) no
C5 C8 C9 C10 . . . -177.0(3) no
C6 N1 C2 C7 . . . -179.5(3) no
C6 C5 C8 C9 . . . -17.5(5) no
C8 C9 C10 C11 . . . -179.6(4) no
